data_2211557
loop_
_publ_author_name
'Johnston, Andrea'
'Florence, Alastair J.'
'Fernandes, Philippe'
'Shankland, Norman'
'Kennedy, Alan R.'

_publ_section_title
;
 10,11-Dihydrocarbamazepine--acetic acid (1/1)
;
_journal_coeditor_code OB2091
_journal_issue 12
_journal_name_full 'Acta Crystallographica Section E'
_journal_page_first o5361
_journal_page_last o5362
_journal_paper_doi 10.1107/S1600536806044369
_journal_volume 62
_journal_year 2006
_chemical_formula_iupac 'C15 H14 N2 O, C2 H4 O2'
_chemical_formula_moiety 'C15 H14 N2 O, C2 H4 O2'
_chemical_formula_sum 'C17 H18 N2 O3'
_chemical_formula_weight 298.33
_chemical_name_common
;
10,11-Dihydrocarbamazepine--acetic acid (1/1)
;
_chemical_name_systematic
;
10,11-dihydro-5<i>H</i>-
dibenz[<i>b</i>,<i>f</i>]azepine-5-carboxamide--ethanoic acid (1/1)
;
_space_group_IT_number 14
_symmetry_cell_setting monoclinic
_symmetry_space_group_name_Hall '-P 2ybc'
_symmetry_space_group_name_H-M 'P 1 21/c 1'
_atom_sites_solution_hydrogens geom
_atom_sites_solution_primary direct
_atom_sites_solution_secondary difmap
_audit_creation_method SHELXL-97
_cell_angle_alpha 90.00
_cell_angle_beta 95.106(7)
_cell_angle_gamma 90.00
_cell_formula_units_Z 4
_cell_length_a 5.3104(4)
_cell_length_b 15.4246(17)
_cell_length_c 18.732(2)
_cell_measurement_reflns_used 2544
_cell_measurement_temperature 123(2)
_cell_measurement_theta_max 25.03
_cell_measurement_theta_min 1.00
_cell_volume 1528.3(3)
_computing_cell_refinement 'DENZO and COLLECT'
_computing_data_collection
;
COLLECT (Hooft, 1988) and DENZO (Otwinowski & Minor, 1997)
;
_computing_data_reduction DENZO
_computing_molecular_graphics 'PLATON (Spek, 2003)'
_computing_publication_material SHELXL97
_computing_structure_refinement 'SHELXL97 (Sheldrick, 1997)'
_computing_structure_solution 'SHELXS97 (Sheldrick, 1997)'
_diffrn_ambient_temperature 123(2)
_diffrn_measured_fraction_theta_full 0.987
_diffrn_measured_fraction_theta_max 0.987
_diffrn_measurement_device_type 'Nonius KappaCCD area-detector'
_diffrn_measurement_method '\f and \w'
_diffrn_radiation_monochromator graphite
_diffrn_radiation_source 'fine-focus sealed tube'
_diffrn_radiation_type MoK\a
_diffrn_radiation_wavelength 0.71073
_diffrn_reflns_av_R_equivalents 0.103
_diffrn_reflns_av_sigmaI/netI 0.0986
_diffrn_reflns_limit_h_max 6
_diffrn_reflns_limit_h_min -6
_diffrn_reflns_limit_k_max 18
_diffrn_reflns_limit_k_min -18
_diffrn_reflns_limit_l_max 22
_diffrn_reflns_limit_l_min -22
_diffrn_reflns_number 10078
_diffrn_reflns_theta_full 24.96
_diffrn_reflns_theta_max 24.95
_diffrn_reflns_theta_min 3.43
_diffrn_standards_number 0
_exptl_absorpt_coefficient_mu 0.090
_exptl_absorpt_correction_type none
_exptl_crystal_colour colourless
_exptl_crystal_density_diffrn 1.297
_exptl_crystal_density_method 'not measured'
_exptl_crystal_description needle
_exptl_crystal_F_000 632
_exptl_crystal_size_max 0.35
_exptl_crystal_size_mid 0.08
_exptl_crystal_size_min 0.04
_refine_diff_density_max 0.200
_refine_diff_density_min -0.210
_refine_ls_extinction_method none
_refine_ls_goodness_of_fit_ref 1.126
_refine_ls_hydrogen_treatment mixed
_refine_ls_matrix_type full
_refine_ls_number_parameters 212
_refine_ls_number_reflns 2652
_refine_ls_number_restraints 0
_refine_ls_restrained_S_all 1.126
_refine_ls_R_factor_all 0.1386
_refine_ls_R_factor_gt 0.0760
_refine_ls_shift/su_max 0.000
_refine_ls_shift/su_mean 0.000
_refine_ls_structure_factor_coef Fsqd
_refine_ls_weighting_details 'calc w=1/[\s^2^(Fo^2^)+(0.0421P)^2^+0.9028P] where P=(Fo^2^+2Fc^2^)/3'
_refine_ls_weighting_scheme calc
_refine_ls_wR_factor_gt 0.1251
_refine_ls_wR_factor_ref 0.1474
_reflns_number_gt 1605
_reflns_number_total 2652
_reflns_threshold_expression I>2\s(I)
_cod_data_source_file ob2091.cif
_cod_data_source_block I
_cod_original_sg_symbol_H-M 'P 21/c'
_cod_database_code 2211557
_cod_database_fobs_code 2211557

loop_
_symmetry_equiv_pos_as_xyz
'x, y, z'
'-x, y+1/2, -z+1/2'
'-x, -y, -z'
'x, -y-1/2, z-1/2'

loop_
_atom_site_type_symbol
_atom_site_label
_atom_site_fract_x
_atom_site_fract_y
_atom_site_fract_z
_atom_site_U_iso_or_equiv
_atom_site_adp_type
_atom_site_calc_flag
_atom_site_refinement_flags
_atom_site_occupancy
O O1 0.8377(4) 0.34174(15) 0.13207(12) 0.0352(6) Uani d . 1
N N1 0.9605(5) 0.27153(17) 0.03492(13) 0.0269(7) Uani d . 1
N N2 0.7442(6) 0.4022(2) 0.02286(18) 0.0389(8) Uani d . 1
C C1 0.9582(6) 0.2604(2) -0.04138(17) 0.0283(8) Uani d . 1
C C2 1.1325(6) 0.3027(2) -0.07952(18) 0.0338(9) Uani d . 1
H H2 1.2500 0.3420 -0.0560 0.041 Uiso calc R 1
C C3 1.1349(7) 0.2874(2) -0.15231(19) 0.0396(10) Uani d . 1
H H3 1.2547 0.3163 -0.1787 0.047 Uiso calc R 1
C C4 0.9643(7) 0.2305(2) -0.18686(19) 0.0401(10) Uani d . 1
H H4 0.9675 0.2199 -0.2367 0.048 Uiso calc R 1
C C5 0.7880(7) 0.1887(2) -0.14856(18) 0.0381(9) Uani d . 1
H H5 0.6695 0.1501 -0.1727 0.046 Uiso calc R 1
C C6 0.7827(6) 0.2026(2) -0.07482(17) 0.0300(8) Uani d . 1
C C7 0.6026(6) 0.1580(2) -0.02990(18) 0.0359(9) Uani d . 1
H H7A 0.4707 0.1288 -0.0620 0.043 Uiso calc R 1
H H7B 0.5179 0.2023 -0.0022 0.043 Uiso calc R 1
C C8 0.7257(6) 0.0909(2) 0.02226(18) 0.0323(9) Uani d . 1
H H8A 0.5933 0.0687 0.0515 0.039 Uiso calc R 1
H H8B 0.7807 0.0416 -0.0064 0.039 Uiso calc R 1
C C9 0.9487(6) 0.1180(2) 0.07306(17) 0.0293(8) Uani d . 1
C C10 1.0615(7) 0.0537(2) 0.11878(18) 0.0339(9) Uani d . 1
H H10 0.9928 -0.0032 0.1161 0.041 Uiso calc R 1
C C11 1.2663(7) 0.0695(2) 0.16708(18) 0.0359(9) Uani d . 1
H H11 1.3361 0.0243 0.1971 0.043 Uiso calc R 1
C C12 1.3711(6) 0.1524(2) 0.17175(17) 0.0348(9) Uani d . 1
H H12 1.5137 0.1642 0.2046 0.042 Uiso calc R 1
C C13 1.2646(6) 0.2175(2) 0.12785(17) 0.0318(9) Uani d . 1
H H13 1.3346 0.2742 0.1307 0.038 Uiso calc R 1
C C14 1.0568(6) 0.2006(2) 0.07973(17) 0.0259(8) Uani d . 1
C C15 0.8450(6) 0.3395(2) 0.06550(18) 0.0302(8) Uani d . 1
O O2 0.5016(5) 0.41693(15) 0.19878(12) 0.0353(6) Uani d . 1
O O3 0.4298(5) 0.51232(18) 0.10996(14) 0.0588(8) Uani d . 1
C C16 0.3724(7) 0.4812(2) 0.1662(2) 0.0378(9) Uani d . 1
C C17 0.1550(7) 0.5111(2) 0.2049(2) 0.0425(10) Uani d . 1
H H17A 0.1996 0.5655 0.2300 0.064 Uiso calc R 1
H H17B 0.1148 0.4670 0.2398 0.064 Uiso calc R 1
H H17C 0.0077 0.5206 0.1704 0.064 Uiso calc R 1
H H1N 0.748(6) 0.405(2) -0.0237(19) 0.034(10) Uiso d . 1
H H2N 0.651(7) 0.446(3) 0.045(2) 0.054(12) Uiso d . 1
H H1 0.639(7) 0.394(3) 0.168(2) 0.069(13) Uiso d . 1

loop_
_atom_site_aniso_label
_atom_site_aniso_U_11
_atom_site_aniso_U_22
_atom_site_aniso_U_33
_atom_site_aniso_U_12
_atom_site_aniso_U_13
_atom_site_aniso_U_23
O1 0.0502(16) 0.0310(14) 0.0239(14) 0.0104(12) 0.0007(11) -0.0023(11)
N1 0.0389(17) 0.0192(15) 0.0227(16) 0.0021(13) 0.0026(13) -0.0008(12)
N2 0.060(2) 0.0302(18) 0.0265(19) 0.0166(16) 0.0036(16) 0.0037(15)
C1 0.032(2) 0.0286(19) 0.025(2) 0.0085(16) 0.0036(16) -0.0005(15)
C2 0.041(2) 0.0265(19) 0.034(2) 0.0043(17) 0.0023(17) 0.0041(16)
C3 0.049(2) 0.036(2) 0.036(2) 0.0054(19) 0.0129(19) 0.0094(18)
C4 0.060(3) 0.037(2) 0.023(2) 0.013(2) 0.0055(19) -0.0003(18)
C5 0.054(3) 0.030(2) 0.028(2) 0.0061(18) -0.0047(18) -0.0022(17)
C6 0.036(2) 0.027(2) 0.026(2) 0.0050(16) -0.0037(16) -0.0007(15)
C7 0.039(2) 0.033(2) 0.035(2) -0.0004(17) -0.0015(17) -0.0048(17)
C8 0.037(2) 0.028(2) 0.033(2) -0.0027(16) 0.0076(16) -0.0039(16)
C9 0.037(2) 0.030(2) 0.0217(18) -0.0002(17) 0.0110(16) -0.0035(15)
C10 0.049(2) 0.025(2) 0.029(2) -0.0012(17) 0.0092(18) -0.0013(16)
C11 0.047(2) 0.035(2) 0.026(2) 0.0090(19) 0.0043(17) 0.0059(17)
C12 0.037(2) 0.042(2) 0.0250(19) 0.0036(18) 0.0008(16) -0.0018(18)
C13 0.042(2) 0.0252(19) 0.029(2) 0.0006(17) 0.0040(17) -0.0022(16)
C14 0.031(2) 0.0233(19) 0.0239(18) 0.0027(15) 0.0064(15) 0.0007(15)
C15 0.039(2) 0.0253(19) 0.026(2) -0.0005(17) 0.0006(16) -0.0044(17)
O2 0.0461(16) 0.0282(14) 0.0317(14) 0.0075(12) 0.0035(12) 0.0018(12)
O3 0.089(2) 0.0520(19) 0.0378(17) 0.0340(16) 0.0187(15) 0.0141(14)
C16 0.050(2) 0.030(2) 0.032(2) 0.0059(19) -0.0056(18) -0.0054(18)
C17 0.048(2) 0.034(2) 0.045(2) 0.0091(19) 0.0025(19) -0.0023(19)

loop_
_atom_type_symbol
_atom_type_description
_atom_type_scat_dispersion_real
_atom_type_scat_dispersion_imag
_atom_type_scat_source
O O 0.0106 0.0060 'International Tables Vol C Tables 4.2.6.8 and 6.1.1.4'
N N 0.0061 0.0033 'International Tables Vol C Tables 4.2.6.8 and 6.1.1.4'
C C 0.0033 0.0016 'International Tables Vol C Tables 4.2.6.8 and 6.1.1.4'
H H 0.0000 0.0000 'International Tables Vol C Tables 4.2.6.8 and 6.1.1.4'

loop_
_geom_angle_atom_site_label_1
_geom_angle_atom_site_label_2
_geom_angle_atom_site_label_3
_geom_angle
C15 N1 C1 122.9(3)
C15 N1 C14 119.1(3)
C1 N1 C14 117.3(3)
C15 N2 H1N 126(2)
C15 N2 H2N 117(2)
H1N N2 H2N 117(3)
C2 C1 C6 121.3(3)
C2 C1 N1 120.7(3)
C6 C1 N1 117.9(3)
C1 C2 C3 119.6(3)
C1 C2 H2 120.2
C3 C2 H2 120.2
C4 C3 C2 120.5(3)
C4 C3 H3 119.8
C2 C3 H3 119.8
C3 C4 C5 119.9(3)
C3 C4 H4 120.1
C5 C4 H4 120.1
C4 C5 C6 120.8(3)
C4 C5 H5 119.6
C6 C5 H5 119.6
C1 C6 C5 118.0(3)
C1 C6 C7 118.4(3)
C5 C6 C7 123.6(3)
C6 C7 C8 114.3(3)
C6 C7 H7A 108.7
C8 C7 H7A 108.7
C6 C7 H7B 108.7
C8 C7 H7B 108.7
H7A C7 H7B 107.6
C9 C8 C7 118.8(3)
C9 C8 H8A 107.6
C7 C8 H8A 107.6
C9 C8 H8B 107.6
C7 C8 H8B 107.6
H8A C8 H8B 107.0
C14 C9 C10 116.0(3)
C14 C9 C8 127.0(3)
C10 C9 C8 117.1(3)
C11 C10 C9 123.0(3)
C11 C10 H10 118.5
C9 C10 H10 118.5
C10 C11 C12 119.5(3)
C10 C11 H11 120.2
C12 C11 H11 120.2
C13 C12 C11 119.2(3)
C13 C12 H12 120.4
C11 C12 H12 120.4
C12 C13 C14 120.6(3)
C12 C13 H13 119.7
C14 C13 H13 119.7
C13 C14 C9 121.8(3)
C13 C14 N1 117.1(3)
C9 C14 N1 121.1(3)
O1 C15 N2 122.0(3)
O1 C15 N1 119.6(3)
N2 C15 N1 118.4(3)
C16 O2 H1 111(2)
O3 C16 O2 122.2(3)
O3 C16 C17 124.2(3)
O2 C16 C17 113.6(3)
C16 C17 H17A 109.5
C16 C17 H17B 109.5
H17A C17 H17B 109.5
C16 C17 H17C 109.5
H17A C17 H17C 109.5
H17B C17 H17C 109.5

loop_
_geom_bond_atom_site_label_1
_geom_bond_atom_site_label_2
_geom_bond_distance
O1 C15 1.252(4)
N1 C15 1.366(4)
N1 C1 1.439(4)
N1 C14 1.445(4)
N2 C15 1.335(4)
N2 H1N 0.88(3)
N2 H2N 0.95(4)
C1 C2 1.383(4)
C1 C6 1.397(4)
C2 C3 1.385(5)
C2 H2 0.9500
C3 C4 1.381(5)
C3 H3 0.9500
C4 C5 1.388(5)
C4 H4 0.9500
C5 C6 1.401(5)
C5 H5 0.9500
C6 C7 1.497(5)
C7 C8 1.530(5)
C7 H7A 0.9900
C7 H7B 0.9900
C8 C9 1.510(4)
C8 H8A 0.9900
C8 H8B 0.9900
C9 C14 1.398(4)
C9 C10 1.409(5)
C10 C11 1.373(5)
C10 H10 0.9500
C11 C12 1.395(5)
C11 H11 0.9500
C12 C13 1.385(5)
C12 H12 0.9500
C13 C14 1.386(4)
C13 H13 0.9500
O2 C16 1.324(4)
O2 H1 1.03(4)
O3 C16 1.221(4)
C16 C17 1.489(5)
C17 H17A 0.9800
C17 H17B 0.9800
C17 H17C 0.9800

loop_
_geom_hbond_atom_site_label_D
_geom_hbond_atom_site_label_H
_geom_hbond_atom_site_label_A
_geom_hbond_site_symmetry_A
_geom_hbond_distance_DH
_geom_hbond_distance_HA
_geom_hbond_distance_DA
_geom_hbond_angle_DHA
_geom_hbond_publ_flag
O2 H1 O1 . 1.03(4) 1.53(4) 2.547(3) 167(4) yes
N2 H1N O3 3_665 0.88(4) 2.20(3) 2.894(4) 136(3) yes
N2 H2N O3 . 0.95(4) 2.04(4) 2.970(4) 164(4) yes

loop_
_geom_torsion_atom_site_label_1
_geom_torsion_atom_site_label_2
_geom_torsion_atom_site_label_3
_geom_torsion_atom_site_label_4
_geom_torsion
C15 N1 C1 C2 83.9(4)
C14 N1 C1 C2 -105.5(3)
C15 N1 C1 C6 -99.1(4)
C14 N1 C1 C6 71.4(4)
C6 C1 C2 C3 -0.3(5)
N1 C1 C2 C3 176.6(3)
C1 C2 C3 C4 0.1(5)
C2 C3 C4 C5 0.4(5)
C3 C4 C5 C6 -0.8(5)
C2 C1 C6 C5 -0.1(5)
N1 C1 C6 C5 -177.1(3)
C2 C1 C6 C7 178.9(3)
N1 C1 C6 C7 2.0(4)
C4 C5 C6 C1 0.7(5)
C4 C5 C6 C7 -178.3(3)
C1 C6 C7 C8 -69.5(4)
C5 C6 C7 C8 109.5(4)
C6 C7 C8 C9 53.4(4)
C7 C8 C9 C14 1.7(5)
C7 C8 C9 C10 -178.2(3)
C14 C9 C10 C11 -0.4(5)
C8 C9 C10 C11 179.5(3)
C9 C10 C11 C12 -0.3(5)
C10 C11 C12 C13 0.5(5)
C11 C12 C13 C14 -0.1(5)
C12 C13 C14 C9 -0.6(5)
C12 C13 C14 N1 -178.8(3)
C10 C9 C14 C13 0.8(5)
C8 C9 C14 C13 -179.0(3)
C10 C9 C14 N1 178.9(3)
C8 C9 C14 N1 -0.9(5)
C15 N1 C14 C13 -69.1(4)
C1 N1 C14 C13 120.0(3)
C15 N1 C14 C9 112.7(4)
C1 N1 C14 C9 -58.2(4)
C1 N1 C15 O1 174.6(3)
C14 N1 C15 O1 4.2(5)
C1 N1 C15 N2 -5.8(5)
C14 N1 C15 N2 -176.2(3)

loop_
_cod_related_entry_id
_cod_related_entry_database
_cod_related_entry_code
1 ChemSpider 21125846
